data_2011362
loop_
_publ_author_name
'Lynch, Daniel E.'
'Byriel, Karl A.'

_publ_section_title
;
 3,5-Dimethyl-4-(2,4,6-trimethylphenyldiazenyl)phenol
;
_journal_issue 9
_journal_name_full 'Acta Crystallographica Section C'
_journal_page_first e400
_journal_page_last e400
_journal_paper_doi 10.1107/S0108270100010519
_journal_volume 56
_journal_year 2000
_chemical_formula_sum 'C17 H20 N2 O'
_chemical_formula_weight 268.35
_chemical_name_systematic
;
4-(2,4,6-Trimethyl)phenylazo(3,5-dimethyl)phenol
;
_space_group_IT_number 14
_symmetry_cell_setting monoclinic
_symmetry_space_group_name_Hall '-P 2yn'
_symmetry_space_group_name_H-M 'P 1 21/n 1'
_audit_creation_method SHELXL-97
_cell_angle_alpha 90.00
_cell_angle_beta 101.842(9)
_cell_angle_gamma 90.00
_cell_formula_units_Z 4
_cell_length_a 12.369(2)
_cell_length_b 7.6809(3)
_cell_length_c 15.332(3)
_cell_measurement_reflns_used 25
_cell_measurement_temperature 298(2)
_cell_measurement_theta_max 14
_cell_measurement_theta_min 6
_cell_volume 1425.6(4)
_computing_cell_refinement MolEN
_computing_data_collection 'MolEN (Fair, 1990)'
_computing_data_reduction 'Xtal3.2 (Hall et al., 1992)'
_computing_publication_material SHELXL97
_computing_structure_refinement 'SHELXL97 (Sheldrick, 1997)'
_computing_structure_solution 'SHELXS97 (Sheldrick, 1997)'
_diffrn_ambient_temperature 298(2)
_diffrn_measured_fraction_theta_full 1.000
_diffrn_measured_fraction_theta_max 1.000
_diffrn_measurement_device_type 'Enraf-Nonius CAD-4'
_diffrn_measurement_method 2\q/\w
_diffrn_radiation_monochromator graphite
_diffrn_radiation_source 'fine-focus sealed tube'
_diffrn_radiation_type MoK\a
_diffrn_radiation_wavelength .71073
_diffrn_reflns_av_R_equivalents .019
_diffrn_reflns_av_sigmaI/netI .0288
_diffrn_reflns_limit_h_max 14
_diffrn_reflns_limit_h_min -5
_diffrn_reflns_limit_k_max 9
_diffrn_reflns_limit_k_min -4
_diffrn_reflns_limit_l_max 17
_diffrn_reflns_limit_l_min -18
_diffrn_reflns_number 2679
_diffrn_reflns_theta_full 24.97
_diffrn_reflns_theta_max 24.97
_diffrn_reflns_theta_min 1.93
_diffrn_standards_decay_% 0
_diffrn_standards_interval_count 200
_diffrn_standards_number 3
_exptl_absorpt_coefficient_mu .078
_exptl_absorpt_correction_type none
_exptl_crystal_colour red
_exptl_crystal_density_diffrn 1.250
_exptl_crystal_density_method 'not measured'
_exptl_crystal_description block
_exptl_crystal_F_000 576
_exptl_crystal_size_max .47
_exptl_crystal_size_mid .47
_exptl_crystal_size_min .47
_refine_diff_density_max .19
_refine_diff_density_min -.16
_refine_ls_extinction_method none
_refine_ls_goodness_of_fit_ref 1.034
_refine_ls_hydrogen_treatment mixed
_refine_ls_matrix_type full
_refine_ls_number_parameters 209
_refine_ls_number_reflns 2512
_refine_ls_number_restraints 0
_refine_ls_restrained_S_all 1.034
_refine_ls_R_factor_all .073
_refine_ls_R_factor_gt .042
_refine_ls_shift/su_max .005
_refine_ls_shift/su_mean .000
_refine_ls_structure_factor_coef Fsqd
_refine_ls_weighting_details 'w = 1/[\s^2^(Fo^2^)+(0.0632P)^2^+0.3065P] where P = (Fo^2^+2Fc^2^)/3'
_refine_ls_weighting_scheme calc
_refine_ls_wR_factor_ref .127
_reflns_number_gt 1717
_reflns_number_total 2512
_reflns_threshold_expression I>2\s(I)
_cod_data_source_file qd0004.cif
_cod_data_source_block I
_cod_original_sg_symbol_H-M 'P 21/n'
_cod_database_code 2011362
_cod_database_fobs_code 2011362

loop_
_symmetry_equiv_pos_as_xyz
'x, y, z'
'-x+1/2, y+1/2, -z+1/2'
'-x, -y, -z'
'x-1/2, -y-1/2, z-1/2'

loop_
_atom_site_label
_atom_site_fract_x
_atom_site_fract_y
_atom_site_fract_z
_atom_site_U_iso_or_equiv
_atom_site_adp_type
_atom_site_calc_flag
_atom_site_refinement_flags
_atom_site_occupancy
_atom_site_disorder_assembly
_atom_site_disorder_group
_atom_site_type_symbol
O1 .53687(12) -.0420(2) .22413(11) .0590(5) Uani d . 1 . . O
H1 .552(2) -.103(4) .2731(17) .085(9) Uiso d . 1 . . H
N1 .89937(13) .1363(2) .07926(9) .0397(4) Uani d . 1 . . N
N2 .97766(12) .2192(2) .12515(10) .0388(4) Uani d . 1 . . N
C1 .81126(15) .0945(2) .12329(11) .0365(4) Uani d . 1 . . C
C2 .82765(15) .0203(3) .20881(12) .0388(5) Uani d . 1 . . C
C21 .94033(16) -.0194(3) .26474(14) .0529(6) Uani d . 1 . . C
H21 .9894 -.0526 .2266 .068(7) Uiso calc R 1 . . H
H22 .9344 -.1130 .3050 .076(8) Uiso calc R 1 . . H
H23 .9688 .0823 .2982 .072(8) Uiso calc R 1 . . H
C3 .73567(16) -.0281(3) .24174(12) .0421(5) Uani d . 1 . . C
H3 .7456 -.0802 .2976 .047(6) Uiso calc R 1 . . H
C4 .62962(15) -.0008(3) .19358(12) .0421(5) Uani d . 1 . . C
C5 .61505(16) .0692(3) .10833(12) .0432(5) Uani d . 1 . . C
H5 .5439 .0881 .0758 .048(6) Uiso calc R 1 . . H
C6 .70404(15) .1111(2) .07118(12) .0388(5) Uani d . 1 . . C
C61 .68632(17) .1697(3) -.02481(13) .0516(6) Uani d . 1 . . C
H61 .7171 .2838 -.0274 .071(7) Uiso calc R 1 . . H
H62 .6086 .1727 -.0501 .069(7) Uiso calc R 1 . . H
H63 .7220 .0897 -.0579 .089(9) Uiso calc R 1 . . H
C7 1.06864(15) .2543(2) .08298(12) .0364(4) Uani d . 1 . . C
C8 1.05930(15) .2815(2) -.00945(12) .0381(4) Uani d . 1 . . C
C81 .95173(16) .2771(3) -.07651(12) .0472(5) Uani d . 1 . . C
H81 .9626 .3239 -.1321 .051(6) Uiso calc R 1 . . H
H82 .8977 .3455 -.0550 .062(7) Uiso calc R 1 . . H
H83 .9264 .1590 -.0851 .055(6) Uiso calc R 1 . . H
C9 1.15469(16) .3193(3) -.03952(13) .0427(5) Uani d . 1 . . C
H9 1.1493 .3394 -.1001 .039(5) Uiso calc R 1 . . H
C10 1.25801(16) .3286(3) .01646(13) .0434(5) Uani d . 1 . . C
C101 1.35980(18) .3666(4) -.02048(17) .0594(6) Uani d . 1 . . C
H101 1.3667 .2810 -.0646 .132(13) Uiso calc R 1 . . H
H102 1.4240 .3628 .0269 .120(11) Uiso calc R 1 . . H
H103 1.3534 .4802 -.0472 .141(14) Uiso calc R 1 . . H
C11 1.26454(16) .3014(3) .10639(13) .0470(5) Uani d . 1 . . C
H11 1.3333 .3062 .1448 .061(7) Uiso calc R 1 . . H
C12 1.17204(15) .2672(3) .14124(12) .0422(5) Uani d . 1 . . C
C121 1.18669(18) .2395(4) .24080(13) .0632(7) Uani d . 1 . . C
H121 1.2623 .2610 .2690 .091(9) Uiso calc R 1 . . H
H122 1.1676 .1217 .2522 .139(14) Uiso calc R 1 . . H
H123 1.1395 .3182 .2643 .128(13) Uiso calc R 1 . . H

loop_
_atom_site_aniso_label
_atom_site_aniso_U_11
_atom_site_aniso_U_22
_atom_site_aniso_U_33
_atom_site_aniso_U_12
_atom_site_aniso_U_13
_atom_site_aniso_U_23
O1 .0452(8) .0788(12) .0553(9) -.0085(8) .0153(7) .0175(9)
N1 .0442(9) .0411(9) .0344(8) -.0028(7) .0096(7) .0006(7)
N2 .0381(8) .0440(9) .0336(8) .0008(7) .0059(7) -.0012(7)
C1 .0431(10) .0355(10) .0320(9) -.0008(8) .0106(8) -.0037(8)
C2 .0425(11) .0385(11) .0352(10) .0005(8) .0078(8) -.0009(8)
C21 .0469(12) .0667(15) .0456(12) .0059(11) .0106(10) .0167(12)
C3 .0503(11) .0421(11) .0339(10) -.0018(9) .0089(8) .0046(8)
C4 .0445(11) .0423(11) .0414(10) -.0072(9) .0135(9) -.0001(9)
C5 .0407(11) .0448(12) .0411(11) -.0053(9) .0016(9) .0000(9)
C6 .0459(11) .0356(10) .0340(9) -.0054(8) .0058(8) -.0025(8)
C61 .0520(13) .0597(14) .0400(11) -.0084(11) .0023(10) .0071(10)
C7 .0385(10) .0369(10) .0356(9) .0004(8) .0116(8) -.0045(8)
C8 .0437(11) .0369(10) .0343(9) .0002(8) .0095(8) -.0030(8)
C81 .0504(12) .0570(14) .0344(10) -.0053(10) .0093(9) .0035(9)
C9 .0513(12) .0425(12) .0372(10) -.0017(9) .0157(9) -.0022(8)
C10 .0447(11) .0392(11) .0492(11) .0013(9) .0167(9) -.0039(9)
C101 .0500(13) .0676(17) .0675(15) -.0028(11) .0283(12) -.0030(13)
C11 .0378(11) .0527(13) .0499(12) .0011(9) .0073(9) -.0043(10)
C12 .0406(11) .0474(12) .0385(10) .0026(9) .0079(8) -.0010(9)
C121 .0452(13) .103(2) .0387(11) -.0004(13) .0012(9) .0057(12)

loop_
_atom_type_symbol
_atom_type_description
_atom_type_scat_dispersion_real
_atom_type_scat_dispersion_imag
_atom_type_scat_source
C C .0033 .0016 'International Tables Vol C Tables 4.2.6.8 and 6.1.1.4'
H H .0000 .0000 'International Tables Vol C Tables 4.2.6.8 and 6.1.1.4'
N N .0061 .0033 'International Tables Vol C Tables 4.2.6.8 and 6.1.1.4'
O O .0106 .0060 'International Tables Vol C Tables 4.2.6.8 and 6.1.1.4'

loop_
_geom_angle_atom_site_label_1
_geom_angle_atom_site_label_2
_geom_angle_atom_site_label_3
_geom_angle
C4 O1 H1 112.0(17)
N2 N1 C1 115.22(14)
N1 N2 C7 115.57(14)
C2 C1 C6 120.35(17)
C2 C1 N1 123.55(16)
C6 C1 N1 115.61(15)
C3 C2 C1 118.44(17)
C3 C2 C21 118.00(17)
C1 C2 C21 123.46(17)
C2 C21 H21 109.5
C2 C21 H22 109.5
H21 C21 H22 109.5
C2 C21 H23 109.5
H21 C21 H23 109.5
H22 C21 H23 109.5
C4 C3 C2 121.61(17)
C4 C3 H3 119.2
C2 C3 H3 119.2
O1 C4 C3 123.69(17)
O1 C4 C5 117.20(17)
C3 C4 C5 119.10(18)
C6 C5 C4 121.24(17)
C6 C5 H5 119.4
C4 C5 H5 119.4
C5 C6 C1 118.97(17)
C5 C6 C61 120.25(17)
C1 C6 C61 120.77(17)
C6 C61 H61 109.5
C6 C61 H62 109.5
H61 C61 H62 109.5
C6 C61 H63 109.5
H61 C61 H63 109.5
H62 C61 H63 109.5
C12 C7 C8 120.22(16)
C12 C7 N2 115.01(15)
C8 C7 N2 124.73(16)
C9 C8 C7 117.74(17)
C9 C8 C81 118.16(16)
C7 C8 C81 124.07(16)
C8 C81 H81 109.5
C8 C81 H82 109.5
H81 C81 H82 109.5
C8 C81 H83 109.5
H81 C81 H83 109.5
H82 C81 H83 109.5
C8 C9 C10 123.04(18)
C8 C9 H9 118.5
C10 C9 H9 118.5
C11 C10 C9 117.89(17)
C11 C10 C101 121.41(19)
C9 C10 C101 120.70(19)
C10 C101 H101 109.5
C10 C101 H102 109.5
H101 C101 H102 109.5
C10 C101 H103 109.5
H101 C101 H103 109.5
H102 C101 H103 109.5
C10 C11 C12 122.07(18)
C10 C11 H11 119.0
C12 C11 H11 119.0
C11 C12 C7 119.00(17)
C11 C12 C121 118.58(18)
C7 C12 C121 122.39(17)
C12 C121 H121 109.5
C12 C121 H122 109.5
H121 C121 H122 109.5
C12 C121 H123 109.5
H121 C121 H123 109.5
H122 C121 H123 109.5

loop_
_geom_bond_atom_site_label_1
_geom_bond_atom_site_label_2
_geom_bond_site_symmetry_2
_geom_bond_distance
_geom_bond_publ_flag
O1 C4 . 1.362(2) ?
O1 H1 . .87(3) ?
N1 N2 . 1.249(2) ?
N1 C1 . 1.431(2) ?
N2 C7 . 1.434(2) ?
C1 C2 . 1.406(2) ?
C1 C6 . 1.407(3) ?
C2 C3 . 1.387(3) ?
C2 C21 . 1.510(3) ?
C21 H21 . .9600 ?
C21 H22 . .9600 ?
C21 H23 . .9600 ?
C3 C4 . 1.383(3) ?
C3 H3 . .9300 ?
C4 C5 . 1.391(3) ?
C5 C6 . 1.377(3) ?
C5 H5 . .9300 ?
C6 C61 . 1.511(2) ?
C61 H61 . .9600 ?
C61 H62 . .9600 ?
C61 H63 . .9600 ?
C7 C12 . 1.405(3) ?
C7 C8 . 1.414(2) ?
C8 C9 . 1.383(3) ?
C8 C81 . 1.506(3) ?
C81 H81 . .9600 ?
C81 H82 . .9600 ?
C81 H83 . .9600 ?
C9 C10 . 1.387(3) ?
C9 H9 . .9300 ?
C10 C11 . 1.380(3) ?
C10 C101 . 1.511(3) ?
C101 H101 . .9600 ?
C101 H102 . .9600 ?
C101 H103 . .9600 ?
C11 C12 . 1.384(3) ?
C11 H11 . .9300 ?
C12 C121 . 1.515(3) ?
C121 H121 . .9600 ?
C121 H122 . .9600 ?
C121 H123 . .9600 ?

loop_
_geom_hbond_atom_site_label_D
_geom_hbond_atom_site_label_H
_geom_hbond_atom_site_label_A
_geom_hbond_site_symmetry_A
_geom_hbond_distance_DH
_geom_hbond_distance_HA
_geom_hbond_distance_DA
_geom_hbond_angle_DHA
O1 H1 N2 2_645 .87(3) 2.16(3) 2.985(2) 157(2)

loop_
_geom_torsion_atom_site_label_1
_geom_torsion_atom_site_label_2
_geom_torsion_atom_site_label_3
_geom_torsion_atom_site_label_4
_geom_torsion
C1 N1 N2 C7 177.16(15)
N2 N1 C1 C2 -48.4(3)
N2 N1 C1 C6 139.63(17)
C6 C1 C2 C3 -3.0(3)
N1 C1 C2 C3 -174.63(17)
C6 C1 C2 C21 173.29(19)
N1 C1 C2 C21 1.6(3)
C1 C2 C3 C4 -1.7(3)
C21 C2 C3 C4 -178.19(19)
C2 C3 C4 O1 -178.22(19)
C2 C3 C4 C5 3.1(3)
O1 C4 C5 C6 -178.53(18)
C3 C4 C5 C6 .2(3)
C4 C5 C6 C1 -4.8(3)
C4 C5 C6 C61 173.73(19)
C2 C1 C6 C5 6.2(3)
N1 C1 C6 C5 178.47(17)
C2 C1 C6 C61 -172.33(18)
N1 C1 C6 C61 .0(3)
N1 N2 C7 C12 -150.46(17)
N1 N2 C7 C8 31.8(3)
C12 C7 C8 C9 .5(3)
N2 C7 C8 C9 178.08(18)
C12 C7 C8 C81 -177.63(19)
N2 C7 C8 C81 -.1(3)
C7 C8 C9 C10 1.1(3)
C81 C8 C9 C10 179.31(19)
C8 C9 C10 C11 -1.1(3)
C8 C9 C10 C101 178.7(2)
C9 C10 C11 C12 -.5(3)
C101 C10 C11 C12 179.7(2)
C10 C11 C12 C7 2.0(3)
C10 C11 C12 C121 -179.8(2)
C8 C7 C12 C11 -2.0(3)
N2 C7 C12 C11 -179.81(17)
C8 C7 C12 C121 179.9(2)
N2 C7 C12 C121 2.1(3)

loop_
_cod_related_entry_id
_cod_related_entry_database
_cod_related_entry_code
1 ChemSpider 30652306
